data_7058695
loop_
_publ_author_name
'Pog\'any, Luk\'a\<s'
'Brach\<nakov\'a, Barbora'
'Mas\'arov\'a, Petra'
'Moncol, J\'an'
'Pavlik, J\'an'
'G\'al, Miroslav'
'Maz\'ur, Milan'
'Herchel, Radovan'
'Nemec, Ivan'
'\<Salitro\<s, Ivan'

_publ_section_title
;
 Impact of the Schiff base ligand substituents on the solid state and
 solution properties of eleven iron(iii) complexes
;
_journal_issue 35
_journal_name_full 'New Journal of Chemistry'
_journal_page_first 13916
_journal_paper_doi 10.1039/C9NJ03087E
_journal_volume 43
_journal_year 2019
_chemical_formula_moiety 'C20 H23 Cl Fe N3 O4'
_chemical_formula_sum 'C20 H23 Cl Fe N3 O4'
_chemical_formula_weight 460.71
_space_group_crystal_system monoclinic
_space_group_IT_number 14
_space_group_name_Hall '-P 2yn'
_space_group_name_H-M_alt 'P 1 21/n 1'
_symmetry_space_group_name_Hall '-P 2yn'
_symmetry_space_group_name_H-M 'P 1 21/n 1'
_atom_sites_solution_hydrogens geom
_atom_sites_solution_primary direct
_audit_creation_date 2018-12-11
_audit_creation_method
;
Olex2 1.2
(compiled 2017.08.10 svn.r3458 for OlexSys, GUI svn.r5506)
;
_audit_update_record
;
2019-01-18 deposited with the CCDC.    2019-07-29 downloaded from the CCDC.
;
_cell_angle_alpha 90
_cell_angle_beta 101.464(4)
_cell_angle_gamma 90
_cell_formula_units_Z 4
_cell_length_a 10.8572(4)
_cell_length_b 10.4047(3)
_cell_length_c 18.9387(7)
_cell_measurement_reflns_used 4661
_cell_measurement_temperature 293
_cell_measurement_theta_max 27.98
_cell_measurement_theta_min 2.60
_cell_volume 2096.75(13)
_computing_cell_refinement CrysAlisPro
_computing_data_collection '(CrysAlisPro; Agilent, 2012)'
_computing_data_reduction CrysAlisPro
_computing_molecular_graphics 'Olex2 (Dolomanov et al., 2009)'
_computing_publication_material 'Olex2 (Dolomanov et al., 2009)'
_computing_structure_refinement 'ShelXL (Sheldrick, 2015)'
_computing_structure_solution 'ShelXS-1997 (Sheldrick, 2008)'
_diffrn_ambient_temperature 293
_diffrn_detector_area_resol_mean 8
_diffrn_measured_fraction_theta_full 0.976
_diffrn_measured_fraction_theta_max 0.968
_diffrn_measurement_device_type 'Xcalibur, Sapphire2, large Be window'
_diffrn_measurement_method '\w scans'
_diffrn_radiation_monochromator graphite
_diffrn_radiation_type MoK\a
_diffrn_radiation_wavelength 0.71073
_diffrn_reflns_av_R_equivalents 0.0278
_diffrn_reflns_av_unetI/netI 0.0657
_diffrn_reflns_Laue_measured_fraction_full 0.976
_diffrn_reflns_Laue_measured_fraction_max 0.968
_diffrn_reflns_limit_h_max 13
_diffrn_reflns_limit_h_min -13
_diffrn_reflns_limit_k_max 12
_diffrn_reflns_limit_k_min -8
_diffrn_reflns_limit_l_max 13
_diffrn_reflns_limit_l_min -23
_diffrn_reflns_number 8087
_diffrn_reflns_point_group_measured_fraction_full 0.976
_diffrn_reflns_point_group_measured_fraction_max 0.968
_diffrn_reflns_theta_full 25.242
_diffrn_reflns_theta_max 26.369
_diffrn_reflns_theta_min 2.738
_diffrn_source 'fine-focus sealed tube'
_exptl_absorpt_coefficient_mu 0.878
_exptl_absorpt_correction_T_max 0.866
_exptl_absorpt_correction_T_min 0.742
_exptl_absorpt_correction_type multi-scan
_exptl_absorpt_process_details 'CrysAlis RED, Rigaku Oxford Diffraction Ltd.'
_exptl_crystal_colour black
_exptl_crystal_colour_primary black
_exptl_crystal_density_diffrn 1.459
_exptl_crystal_description prism
_exptl_crystal_F_000 956
_exptl_crystal_size_max 0.26
_exptl_crystal_size_mid 0.26
_exptl_crystal_size_min 0.08
_refine_diff_density_max 0.397
_refine_diff_density_min -0.457
_refine_diff_density_rms 0.071
_refine_ls_extinction_coef 0.00179(11)
_refine_ls_extinction_expression Fc^*^=kFc[1+0.001xFc^2^\l^3^/sin(2\q)]^-1/4^
_refine_ls_extinction_method 'SHELXL-2018/3 (Sheldrick 2018)'
_refine_ls_goodness_of_fit_ref 1.240
_refine_ls_hydrogen_treatment constr
_refine_ls_matrix_type full
_refine_ls_number_parameters 265
_refine_ls_number_reflns 4145
_refine_ls_number_restraints 0
_refine_ls_restrained_S_all 1.240
_refine_ls_R_factor_all 0.1011
_refine_ls_R_factor_gt 0.0665
_refine_ls_shift/su_max 0.000
_refine_ls_shift/su_mean 0.000
_refine_ls_structure_factor_coef Fsqd
_refine_ls_weighting_details 'w=1/[\s^2^(Fo^2^)+(0.0014P)^2^+2.0030P] where P=(Fo^2^+2Fc^2^)/3'
_refine_ls_weighting_scheme calc
_refine_ls_wR_factor_gt 0.0822
_refine_ls_wR_factor_ref 0.1006
_reflns_Friedel_coverage 0.000
_reflns_number_gt 3030
_reflns_number_total 4145
_reflns_threshold_expression 'I > 2\s(I)'
_cod_data_source_file c9nj03087e4.cif
_cod_data_source_block 3_293K
_cod_depositor_comments 'Adding full bibliography for 7058691--7058703.cif.'
_cod_database_code 7058695
_shelx_shelxl_version_number 2018/3
_shelx_space_group_comment
;
The symmetry employed for this shelxl refinement is uniquely defined
by the following loop, which should always be used as a source of
symmetry information in preference to the above space-group names.
They are only intended as comments.
;
_shelx_estimated_absorpt_t_max 0.933
_shelx_estimated_absorpt_t_min 0.804
_olex2_refinement_description
;
1. Fixed Uiso
 At 1.2 times of:
  All C(H) groups, All C(H,H) groups, All N(H) groups
 At 1.5 times of:
  All C(H,H,H) groups
2.a Ternary CH refined with riding coordinates:
 N2(H2)
2.b Secondary CH2 refined with riding coordinates:
 C8(H8A,H8B), C9(H9A,H9B), C10(H10A,H10B), C11(H11A,H11B)
2.c Aromatic/amide H refined with riding coordinates:
 C3(H3), C4(H4), C5(H5), C7(H7), C12(H12), C14(H14), C15(H15), C16(H16)
2.d Idealised Me refined as rotating group:
 C19(H19A,H19B,H19C), C20(H20A,H20B,H20C)
;
_olex2_submission_special_instructions 'No special instructions were received'

loop_
_space_group_symop_operation_xyz
'x, y, z'
'-x+1/2, y+1/2, -z+1/2'
'-x, -y, -z'
'x-1/2, -y-1/2, z-1/2'

loop_
_atom_site_label
_atom_site_type_symbol
_atom_site_fract_x
_atom_site_fract_y
_atom_site_fract_z
_atom_site_U_iso_or_equiv
_atom_site_adp_type
_atom_site_occupancy
_atom_site_site_symmetry_order
_atom_site_calc_flag
_atom_site_refinement_flags_posn
Fe1 Fe 0.21116(5) 0.03078(5) 0.08539(3) 0.03627(18) Uani 1 1 d .
Cl1 Cl 0.06845(12) -0.02645(11) 0.15691(7) 0.0625(4) Uani 1 1 d .
O1 O 0.3639(3) -0.0486(2) 0.13381(14) 0.0489(8) Uani 1 1 d .
O2 O 0.1738(2) -0.1238(2) 0.02775(14) 0.0374(6) Uani 1 1 d .
O3 O 0.5239(3) -0.2324(3) 0.18042(18) 0.0702(10) Uani 1 1 d .
O4 O 0.2003(3) -0.3885(3) 0.04142(19) 0.0613(9) Uani 1 1 d .
N1 N 0.2767(3) 0.1939(3) 0.15232(17) 0.0415(8) Uani 1 1 d .
N2 N 0.0833(3) 0.1896(3) 0.03848(18) 0.0434(9) Uani 1 1 d .
H2 H -0.000036 0.152291 0.020802 0.052 Uiso 1 1 calc R
N3 N 0.2836(3) 0.0932(3) -0.00558(18) 0.0397(8) Uani 1 1 d .
C1 C 0.4448(4) -0.0270(4) 0.1940(2) 0.0392(10) Uani 1 1 d .
C2 C 0.5328(4) -0.1245(4) 0.2212(2) 0.0494(11) Uani 1 1 d .
C3 C 0.6196(4) -0.1043(5) 0.2841(2) 0.0574(13) Uani 1 1 d .
H3 H 0.676681 -0.168643 0.302077 0.069 Uiso 1 1 calc R
C4 C 0.6218(4) 0.0110(5) 0.3203(3) 0.0674(15) Uani 1 1 d .
H4 H 0.680481 0.023551 0.362767 0.081 Uiso 1 1 calc R
C5 C 0.5402(4) 0.1058(5) 0.2951(2) 0.0579(13) Uani 1 1 d .
H5 H 0.543982 0.183273 0.319917 0.069 Uiso 1 1 calc R
C6 C 0.4499(4) 0.0890(4) 0.2318(2) 0.0397(10) Uani 1 1 d .
C7 C 0.3651(4) 0.1929(4) 0.2084(2) 0.0436(11) Uani 1 1 d .
H7 H 0.375180 0.266819 0.236502 0.052 Uiso 1 1 calc R
C8 C 0.2021(4) 0.3123(4) 0.1386(2) 0.0554(13) Uani 1 1 d .
H8A H 0.242207 0.371961 0.110908 0.066 Uiso 1 1 calc R
H8B H 0.196059 0.353016 0.183861 0.066 Uiso 1 1 calc R
C9 C 0.0728(4) 0.2785(4) 0.0973(2) 0.0519(12) Uani 1 1 d .
H9A H 0.024613 0.238625 0.129379 0.062 Uiso 1 1 calc R
H9B H 0.029248 0.355943 0.077699 0.062 Uiso 1 1 calc R
C10 C 0.1236(4) 0.2527(4) -0.0234(2) 0.0521(12) Uani 1 1 d .
H10A H 0.108099 0.344423 -0.021968 0.062 Uiso 1 1 calc R
H10B H 0.074773 0.219186 -0.068078 0.062 Uiso 1 1 calc R
C11 C 0.2619(4) 0.2293(4) -0.0211(2) 0.0533(12) Uani 1 1 d .
H11A H 0.283272 0.251022 -0.066975 0.064 Uiso 1 1 calc R
H11B H 0.312763 0.281253 0.016216 0.064 Uiso 1 1 calc R
C12 C 0.3285(4) 0.0210(4) -0.0484(2) 0.0503(11) Uani 1 1 d .
H12 H 0.358917 0.059296 -0.085878 0.060 Uiso 1 1 calc R
C13 C 0.3348(4) -0.1173(4) -0.0421(2) 0.0417(10) Uani 1 1 d .
C14 C 0.4129(4) -0.1864(5) -0.0789(2) 0.0570(13) Uani 1 1 d .
H14 H 0.459887 -0.142334 -0.107099 0.068 Uiso 1 1 calc R
C15 C 0.4216(4) -0.3171(5) -0.0743(3) 0.0602(14) Uani 1 1 d .
H15 H 0.473663 -0.361967 -0.099161 0.072 Uiso 1 1 calc R
C16 C 0.3517(4) -0.3814(4) -0.0320(2) 0.0505(12) Uani 1 1 d .
H16 H 0.359596 -0.470127 -0.027088 0.061 Uiso 1 1 calc R
C17 C 0.2712(4) -0.3178(4) 0.0029(2) 0.0420(10) Uani 1 1 d .
C18 C 0.2582(3) -0.1832(4) -0.0023(2) 0.0340(9) Uani 1 1 d .
C19 C 0.5962(5) -0.3403(5) 0.2088(3) 0.097(2) Uani 1 1 d .
H19A H 0.683917 -0.320463 0.214023 0.146 Uiso 1 1 calc GR
H19B H 0.575642 -0.411829 0.176554 0.146 Uiso 1 1 calc GR
H19C H 0.578164 -0.361880 0.254924 0.146 Uiso 1 1 calc GR
C20 C 0.2203(5) -0.3572(4) 0.1165(3) 0.0792(17) Uani 1 1 d .
H20A H 0.306931 -0.371244 0.138195 0.119 Uiso 1 1 calc GR
H20B H 0.168108 -0.410857 0.139545 0.119 Uiso 1 1 calc GR
H20C H 0.199228 -0.268687 0.121983 0.119 Uiso 1 1 calc GR

loop_
_atom_site_aniso_label
_atom_site_aniso_U_11
_atom_site_aniso_U_22
_atom_site_aniso_U_33
_atom_site_aniso_U_23
_atom_site_aniso_U_13
_atom_site_aniso_U_12
Fe1 0.0452(4) 0.0275(3) 0.0362(3) 0.0004(3) 0.0083(3) 0.0003(3)
Cl1 0.0903(9) 0.0425(7) 0.0673(8) 0.0029(6) 0.0460(7) 0.0000(6)
O1 0.0569(18) 0.0402(17) 0.0436(17) -0.0053(14) -0.0042(15) 0.0110(15)
O2 0.0381(15) 0.0319(15) 0.0441(17) -0.0056(13) 0.0132(13) -0.0032(12)
O3 0.079(2) 0.047(2) 0.079(2) 0.0030(18) 0.002(2) 0.0262(18)
O4 0.075(2) 0.0344(17) 0.083(3) -0.0073(17) 0.037(2) -0.0144(16)
N1 0.056(2) 0.0298(18) 0.037(2) -0.0017(16) 0.0053(17) 0.0027(17)
N2 0.0398(19) 0.0348(19) 0.054(2) 0.0032(18) 0.0041(17) -0.0017(16)
N3 0.045(2) 0.0318(19) 0.043(2) 0.0031(16) 0.0099(17) -0.0102(16)
C1 0.041(2) 0.042(2) 0.036(2) 0.009(2) 0.0097(19) 0.006(2)
C2 0.050(3) 0.049(3) 0.051(3) 0.006(2) 0.015(2) 0.005(2)
C3 0.044(3) 0.072(4) 0.055(3) 0.022(3) 0.009(2) 0.010(3)
C4 0.055(3) 0.091(4) 0.049(3) -0.004(3) -0.006(2) -0.004(3)
C5 0.060(3) 0.067(3) 0.044(3) -0.007(3) 0.003(2) 0.002(3)
C6 0.047(3) 0.043(2) 0.030(2) -0.0002(19) 0.0094(19) -0.001(2)
C7 0.061(3) 0.035(2) 0.037(2) -0.008(2) 0.016(2) -0.008(2)
C8 0.082(3) 0.032(2) 0.050(3) -0.005(2) 0.006(3) 0.008(2)
C9 0.060(3) 0.034(2) 0.064(3) 0.002(2) 0.018(3) 0.018(2)
C10 0.066(3) 0.035(2) 0.051(3) 0.012(2) 0.003(2) 0.001(2)
C11 0.070(3) 0.035(2) 0.059(3) 0.007(2) 0.023(3) -0.009(2)
C12 0.056(3) 0.052(3) 0.048(3) -0.001(2) 0.023(2) -0.009(2)
C13 0.046(2) 0.041(2) 0.041(2) -0.005(2) 0.014(2) -0.006(2)
C14 0.056(3) 0.062(3) 0.061(3) -0.013(3) 0.032(3) -0.010(3)
C15 0.049(3) 0.064(3) 0.074(4) -0.028(3) 0.027(3) 0.001(3)
C16 0.042(3) 0.043(3) 0.066(3) -0.015(2) 0.009(2) 0.000(2)
C17 0.038(2) 0.037(2) 0.052(3) -0.013(2) 0.012(2) -0.007(2)
C18 0.030(2) 0.032(2) 0.037(2) -0.0087(18) -0.0005(18) -0.0041(18)
C19 0.111(5) 0.072(4) 0.109(5) 0.011(4) 0.022(4) 0.043(4)
C20 0.126(5) 0.047(3) 0.076(4) 0.009(3) 0.049(4) -0.001(3)

loop_
_atom_type_symbol
_atom_type_description
_atom_type_scat_dispersion_real
_atom_type_scat_dispersion_imag
_atom_type_scat_source
C C 0.0033 0.0016 'International Tables Vol C Tables 4.2.6.8 and 6.1.1.4'
H H 0.0000 0.0000 'International Tables Vol C Tables 4.2.6.8 and 6.1.1.4'
N N 0.0061 0.0033 'International Tables Vol C Tables 4.2.6.8 and 6.1.1.4'
O O 0.0106 0.0060 'International Tables Vol C Tables 4.2.6.8 and 6.1.1.4'
Fe Fe 0.3463 0.8444 'International Tables Vol C Tables 4.2.6.8 and 6.1.1.4'
Cl Cl 0.1484 0.1585 'International Tables Vol C Tables 4.2.6.8 and 6.1.1.4'

loop_
_geom_angle_atom_site_label_1
_geom_angle_atom_site_label_2
_geom_angle_atom_site_label_3
_geom_angle
O1 Fe1 Cl1 102.95(9)
O1 Fe1 O2 88.62(11)
O1 Fe1 N1 84.54(12)
O1 Fe1 N2 157.38(12)
O1 Fe1 N3 95.44(12)
O2 Fe1 Cl1 91.52(8)
O2 Fe1 N1 172.78(12)
O2 Fe1 N2 110.29(11)
O2 Fe1 N3 82.39(11)
N1 Fe1 Cl1 92.24(9)
N1 Fe1 N2 75.93(12)
N2 Fe1 Cl1 89.29(9)
N3 Fe1 Cl1 160.50(9)
N3 Fe1 N1 95.96(12)
N3 Fe1 N2 75.67(12)
C1 O1 Fe1 135.1(3)
C18 O2 Fe1 122.9(2)
C2 O3 C19 118.1(4)
C17 O4 C20 114.5(3)
C7 N1 Fe1 125.9(3)
C7 N1 C8 116.7(3)
C8 N1 Fe1 116.8(3)
Fe1 N2 H2 107.6
C9 N2 Fe1 107.5(2)
C9 N2 H2 107.6
C9 N2 C10 113.5(3)
C10 N2 Fe1 112.7(2)
C10 N2 H2 107.6
C11 N3 Fe1 112.8(3)
C12 N3 Fe1 125.8(3)
C12 N3 C11 120.9(4)
O1 C1 C2 118.6(4)
O1 C1 C6 123.0(4)
C6 C1 C2 118.4(4)
O3 C2 C1 114.8(4)
O3 C2 C3 125.3(4)
C3 C2 C1 120.0(4)
C2 C3 H3 119.9
C2 C3 C4 120.2(4)
C4 C3 H3 119.9
C3 C4 H4 119.5
C5 C4 C3 120.9(4)
C5 C4 H4 119.5
C4 C5 H5 119.6
C4 C5 C6 120.7(5)
C6 C5 H5 119.6
C1 C6 C5 119.7(4)
C1 C6 C7 122.3(4)
C5 C6 C7 117.9(4)
N1 C7 C6 126.3(4)
N1 C7 H7 116.8
C6 C7 H7 116.8
N1 C8 H8A 110.0
N1 C8 H8B 110.0
N1 C8 C9 108.7(3)
H8A C8 H8B 108.3
C9 C8 H8A 110.0
C9 C8 H8B 110.0
N2 C9 C8 109.6(3)
N2 C9 H9A 109.7
N2 C9 H9B 109.7
C8 C9 H9A 109.7
C8 C9 H9B 109.7
H9A C9 H9B 108.2
N2 C10 H10A 109.5
N2 C10 H10B 109.5
N2 C10 C11 110.6(3)
H10A C10 H10B 108.1
C11 C10 H10A 109.5
C11 C10 H10B 109.5
N3 C11 C10 106.4(3)
N3 C11 H11A 110.4
N3 C11 H11B 110.4
C10 C11 H11A 110.4
C10 C11 H11B 110.4
H11A C11 H11B 108.6
N3 C12 H12 118.2
N3 C12 C13 123.6(4)
C13 C12 H12 118.2
C14 C13 C12 119.6(4)
C14 C13 C18 119.8(4)
C18 C13 C12 120.5(4)
C13 C14 H14 119.3
C15 C14 C13 121.5(4)
C15 C14 H14 119.3
C14 C15 H15 120.6
C14 C15 C16 118.7(4)
C16 C15 H15 120.6
C15 C16 H16 119.2
C17 C16 C15 121.6(4)
C17 C16 H16 119.2
O4 C17 C18 120.7(4)
C16 C17 O4 118.5(4)
C16 C17 C18 120.8(4)
O2 C18 C13 122.4(3)
O2 C18 C17 120.1(4)
C13 C18 C17 117.4(4)
O3 C19 H19A 109.5
O3 C19 H19B 109.5
O3 C19 H19C 109.5
H19A C19 H19B 109.5
H19A C19 H19C 109.5
H19B C19 H19C 109.5
O4 C20 H20A 109.5
O4 C20 H20B 109.5
O4 C20 H20C 109.5
H20A C20 H20B 109.5
H20A C20 H20C 109.5
H20B C20 H20C 109.5

loop_
_geom_bond_atom_site_label_1
_geom_bond_atom_site_label_2
_geom_bond_distance
Fe1 Cl1 2.3290(12)
Fe1 O1 1.915(3)
Fe1 O2 1.941(2)
Fe1 N1 2.153(3)
Fe1 N2 2.226(3)
Fe1 N3 2.133(3)
O1 C1 1.312(4)
O2 C18 1.324(4)
O3 C2 1.354(5)
O3 C19 1.413(5)
O4 C17 1.375(5)
O4 C20 1.432(5)
N1 C7 1.282(5)
N1 C8 1.469(5)
N2 H2 0.9800
N2 C9 1.470(5)
N2 C10 1.483(5)
N3 C11 1.455(5)
N3 C12 1.272(5)
C1 C2 1.419(5)
C1 C6 1.399(5)
C2 C3 1.380(6)
C3 H3 0.9300
C3 C4 1.381(6)
C4 H4 0.9300
C4 C5 1.348(6)
C5 H5 0.9300
C5 C6 1.400(5)
C6 C7 1.432(5)
C7 H7 0.9300
C8 H8A 0.9700
C8 H8B 0.9700
C8 C9 1.506(6)
C9 H9A 0.9700
C9 H9B 0.9700
C10 H10A 0.9700
C10 H10B 0.9700
C10 C11 1.513(5)
C11 H11A 0.9700
C11 H11B 0.9700
C12 H12 0.9300
C12 C13 1.444(5)
C13 C14 1.399(5)
C13 C18 1.407(5)
C14 H14 0.9300
C14 C15 1.364(6)
C15 H15 0.9300
C15 C16 1.382(6)
C16 H16 0.9300
C16 C17 1.367(5)
C17 C18 1.408(5)
C19 H19A 0.9600
C19 H19B 0.9600
C19 H19C 0.9600
C20 H20A 0.9600
C20 H20B 0.9600
C20 H20C 0.9600

loop_
_geom_hbond_atom_site_label_D
_geom_hbond_atom_site_label_H
_geom_hbond_atom_site_label_A
_geom_hbond_distance_DH
_geom_hbond_distance_HA
_geom_hbond_distance_DA
_geom_hbond_angle_DHA
_geom_hbond_site_symmetry_A
_geom_hbond_publ_flag
N2 H2 O2 0.98 1.95 2.906(4) 164.1 3 yes
C7 H7 Cl1 0.93 2.93 3.851(4) 170.7 2 yes
C9 H9A Cl1 0.97 2.83 3.371(4) 116.1 . yes
C10 H10B Cl1 0.97 2.87 3.767(5) 154.4 3 yes
C20 H20C O2 0.96 2.31 2.939(5) 122.4 . yes

loop_
_geom_torsion_atom_site_label_1
_geom_torsion_atom_site_label_2
_geom_torsion_atom_site_label_3
_geom_torsion_atom_site_label_4
_geom_torsion
Fe1 O1 C1 C2 165.4(3)
Fe1 O1 C1 C6 -15.9(6)
Fe1 O2 C18 C13 -48.0(5)
Fe1 O2 C18 C17 134.1(3)
Fe1 N1 C7 C6 9.7(6)
Fe1 N1 C8 C9 19.2(4)
Fe1 N2 C9 C8 50.0(4)
Fe1 N2 C10 C11 -21.4(4)
Fe1 N3 C11 C10 -50.6(4)
Fe1 N3 C12 C13 1.2(6)
O1 C1 C2 O3 0.5(6)
O1 C1 C2 C3 179.6(4)
O1 C1 C6 C5 -179.0(4)
O1 C1 C6 C7 1.1(6)
O3 C2 C3 C4 178.4(4)
O4 C17 C18 O2 -2.6(6)
O4 C17 C18 C13 179.4(4)
N1 C8 C9 N2 -45.6(5)
N2 C10 C11 N3 45.6(5)
N3 C12 C13 C14 -163.7(4)
N3 C12 C13 C18 19.6(7)
C1 C2 C3 C4 -0.6(7)
C1 C6 C7 N1 0.3(7)
C2 C1 C6 C5 -0.2(6)
C2 C1 C6 C7 179.9(4)
C2 C3 C4 C5 -0.2(7)
C3 C4 C5 C6 0.9(7)
C4 C5 C6 C1 -0.6(7)
C4 C5 C6 C7 179.3(4)
C5 C6 C7 N1 -179.5(4)
C6 C1 C2 O3 -178.3(4)
C6 C1 C2 C3 0.8(6)
C7 N1 C8 C9 -152.6(4)
C8 N1 C7 C6 -179.4(4)
C9 N2 C10 C11 101.1(4)
C10 N2 C9 C8 -75.4(4)
C11 N3 C12 C13 -170.4(4)
C12 N3 C11 C10 121.9(4)
C12 C13 C14 C15 179.9(4)
C12 C13 C18 O2 3.3(6)
C12 C13 C18 C17 -178.7(4)
C13 C14 C15 C16 -0.2(7)
C14 C13 C18 O2 -173.3(4)
C14 C13 C18 C17 4.7(6)
C14 C15 C16 C17 2.5(7)
C15 C16 C17 O4 177.1(4)
C15 C16 C17 C18 -1.0(7)
C16 C17 C18 O2 175.5(4)
C16 C17 C18 C13 -2.6(6)
C18 C13 C14 C15 -3.4(7)
C19 O3 C2 C1 -171.4(4)
C19 O3 C2 C3 9.5(7)
C20 O4 C17 C16 120.5(4)
C20 O4 C17 C18 -61.4(5)
